data_7215457
loop_
_publ_author_name
'Wang, Zhan-Hui'
'Wang, Dan-Feng'
'Zhang, Ting'
'Huang, Rong-Bin'
'Zheng, Lan-Sun'

_publ_section_title
;
 Synthesis, characterization, crystal structures and thermal and
 photoluminescence studies of dimethylpyrazine-carboxylate mixed ligand
 silver(i) coordination polymers with various multinuclear silver units
;
_journal_issue 23
_journal_name_full CrystEngComm
_journal_page_first 5028
_journal_paper_doi 10.1039/c4ce00072b
_journal_volume 16
_journal_year 2014
_chemical_formula_moiety 'C30 H24 Ag6 N4 O13, 4(H2 O)'
_chemical_formula_sum 'C30 H32 Ag6 N4 O17'
_chemical_formula_weight 1367.82
_chemical_name_systematic
;
 ? 
;
_space_group_crystal_system monoclinic
_space_group_IT_number 14
_space_group_name_Hall '-P 2ybc'
_space_group_name_H-M_alt 'P 1 21/c 1'
_symmetry_space_group_name_Hall '-P 2ybc'
_symmetry_space_group_name_H-M 'P 1 21/c 1'
_atom_sites_solution_hydrogens geom
_atom_sites_solution_primary direct
_atom_sites_solution_secondary difmap
_audit_creation_date 2013-08-31
_audit_creation_method
;
  Olex2 1.2
  (compiled Apr 23 2013 17:54:37, GUI svn.r4466)
;
_cell_angle_alpha 90.00
_cell_angle_beta 90.207(4)
_cell_angle_gamma 90.00
_cell_formula_units_Z 4
_cell_length_a 16.306(2)
_cell_length_b 11.578(4)
_cell_length_c 19.417(3)
_cell_measurement_temperature 293(2)
_cell_volume 3665.7(15)
_computing_molecular_graphics
;
O. V. Dolomanov, L. J. Bourhis, R. J. Gildea, J. A. K. Howard and H. Puschmann,
OLEX2: a complete structure solution, refinement and analysis program.
J. Appl. Cryst. (2009). 42, 339-341.
;
_computing_publication_material
;
O. V. Dolomanov, L. J. Bourhis, R. J. Gildea, J. A. K. Howard and H. Puschmann,
OLEX2: a complete structure solution, refinement and analysis program.
J. Appl. Cryst. (2009). 42, 339-341.
;
_computing_structure_refinement
;
XL, G.M. Sheldrick, Acta Cryst.
(2008). A64, 112-122
;
_computing_structure_solution
;
XS, G.M. Sheldrick, Acta Cryst.
(2008). A64, 112-122
;
_diffrn_ambient_temperature 293(2)
_diffrn_measured_fraction_theta_full 0.997
_diffrn_measured_fraction_theta_max 0.997
_diffrn_radiation_monochromator graphite
_diffrn_radiation_type MoK\a
_diffrn_radiation_wavelength 0.71073
_diffrn_reflns_av_R_equivalents 0.0422
_diffrn_reflns_av_unetI/netI 0.0313
_diffrn_reflns_limit_h_max 20
_diffrn_reflns_limit_h_min -21
_diffrn_reflns_limit_k_max 14
_diffrn_reflns_limit_k_min -15
_diffrn_reflns_limit_l_max 25
_diffrn_reflns_limit_l_min -25
_diffrn_reflns_number 33673
_diffrn_reflns_theta_full 27.48
_diffrn_reflns_theta_max 27.48
_diffrn_reflns_theta_min 3.01
_diffrn_source 'fine-focus sealed tube'
_exptl_absorpt_coefficient_mu 3.225
_exptl_crystal_density_diffrn 2.479
_exptl_crystal_density_method 'not measured'
_exptl_crystal_F_000 2632
_refine_diff_density_max 1.149
_refine_diff_density_min -1.668
_refine_diff_density_rms 0.197
_refine_ls_extinction_method none
_refine_ls_goodness_of_fit_ref 1.182
_refine_ls_hydrogen_treatment mixed
_refine_ls_matrix_type full
_refine_ls_number_parameters 522
_refine_ls_number_reflns 8372
_refine_ls_number_restraints 0
_refine_ls_restrained_S_all 1.182
_refine_ls_R_factor_all 0.0361
_refine_ls_R_factor_gt 0.0298
_refine_ls_shift/su_max 0.093
_refine_ls_shift/su_mean 0.003
_refine_ls_structure_factor_coef Fsqd
_refine_ls_weighting_details 'calc w=1/[\s^2^(Fo^2^)+(0.0323P)^2^+6.9971P] where P=(Fo^2^+2Fc^2^)/3'
_refine_ls_weighting_scheme calc
_refine_ls_wR_factor_gt 0.0748
_refine_ls_wR_factor_ref 0.0776
_reflns_number_gt 7546
_reflns_number_total 8372
_reflns_threshold_expression >2sigma(I)
_cod_data_source_file c4ce00072b2.cif
_cod_data_source_block shelx
_cod_depositor_comments 'Adding full bibliography for 7215452--7215458.cif.'
_cod_original_cell_volume 3665.5(16)
_cod_database_code 7215457
_olex2_refinement_description
;
1. Fixed Uiso
 At 1.2 times of:
  All C(H) groups, {H3WA,H3WB} of O3W, {H1WA,H1WB} of O1W, {H4WA,H4WB} of O4W
 At 1.5 times of:
  All C(H,H,H) groups, {H3A,H3B} of O3, {H2WA,H2WB} of O2W
2.a Riding coordinates:
 O4W(H4WA,H4WB), O1W(H1WA,H1WB), O3W(H3WA,H3WB)
2.b Free rotating group:
 O2W(H2WA,H2WB)
2.c Rotating group:
 O3(H3A,H3B)
2.d Aromatic/amide H refined with riding coordinates:
 C28(H28), C30(H30), C26(H26), C16(H16), C13(H13), C11(H11), C14(H14), C6(H6),
 C21(H21), C2(H2)
2.e Idealised Me refined as rotating group:
 C23(H23A,H23B,H23C), C18(H18A,H18B,H18C), C8(H8A,H8B,H8C), C20(H20A,H20B,H20C)
;

loop_
_space_group_symop_id
_space_group_symop_operation_xyz
1 'x, y, z'
2 '-x, y+1/2, -z+1/2'
3 '-x, -y, -z'
4 'x, -y-1/2, z-1/2'

loop_
_atom_site_label
_atom_site_type_symbol
_atom_site_fract_x
_atom_site_fract_y
_atom_site_fract_z
_atom_site_U_iso_or_equiv
_atom_site_adp_type
_atom_site_occupancy
_atom_site_symmetry_multiplicity
_atom_site_calc_flag
_atom_site_refinement_flags
Ag2 Ag 0.202095(16) 0.63674(2) 0.379253(14) 0.01851(7) Uani 1 1 d .
Ag5 Ag 0.172209(17) 0.88736(3) 0.312699(15) 0.02260(7) Uani 1 1 d .
Ag3 Ag 0.355071(16) 0.59959(2) 0.304955(14) 0.01957(7) Uani 1 1 d .
Ag4 Ag 0.322177(17) 0.85115(2) 0.385713(14) 0.02101(7) Uani 1 1 d .
Ag6 Ag 0.267320(18) 1.10461(3) 0.402053(18) 0.03003(8) Uani 1 1 d .
Ag1 Ag 0.229674(18) 0.37085(3) 0.344860(19) 0.03084(8) Uani 1 1 d .
O11 O 0.12623(16) 1.0931(2) 0.33124(14) 0.0234(6) Uani 1 1 d .
C9 C 0.3427(2) 0.8569(3) 0.23392(19) 0.0164(7) Uani 1 1 d .
O4 O 0.25807(16) 0.6126(2) 0.47879(13) 0.0222(6) Uani 1 1 d .
C28 C -0.1677(2) 1.1245(3) 0.40067(18) 0.0165(7) Uani 1 1 d .
H28 H -0.2247 1.1247 0.4027 0.020 Uiso 1 1 calc R
N2 N 0.47949(19) 0.5968(3) 0.24520(16) 0.0190(6) Uani 1 1 d .
O5 O 0.13988(16) 0.6368(2) 0.28282(13) 0.0208(5) Uani 1 1 d .
O8 O 0.12501(16) 0.8314(2) 0.41866(13) 0.0231(6) Uani 1 1 d .
C30 C -0.0361(2) 1.1293(3) 0.45818(18) 0.0161(7) Uani 1 1 d .
H30 H -0.0055 1.1347 0.4986 0.019 Uiso 1 1 calc R
C25 C 0.0036(2) 1.1203(3) 0.39525(18) 0.0151(7) Uani 1 1 d .
O10 O 0.38432(15) 0.8350(2) 0.28689(12) 0.0203(5) Uani 1 1 d .
C26 C -0.0431(2) 1.1161(3) 0.33481(18) 0.0155(7) Uani 1 1 d .
H26 H -0.0169 1.1115 0.2924 0.019 Uiso 1 1 calc R
N1 N 0.10583(19) 0.3647(3) 0.31067(18) 0.0222(7) Uani 1 1 d .
O3 O 0.4254(3) 0.8861(4) 0.4810(2) 0.0634(12) Uani 1 1 d .
H3A H 0.4211 0.8333 0.5130 0.095 Uiso 1 1 d R
H3B H 0.4169 0.9536 0.4999 0.095 Uiso 1 1 d R
N4 N 0.04838(19) 0.8790(3) 0.24807(18) 0.0221(7) Uani 1 1 d .
O12 O 0.13909(16) 1.1319(2) 0.44299(14) 0.0258(6) Uani 1 1 d .
N5 N 0.37975(19) 1.1032(3) 0.33539(17) 0.0202(6) Uani 1 1 d .
C27 C -0.1288(2) 1.1186(3) 0.33732(18) 0.0154(7) Uani 1 1 d .
O7 O 0.24014(16) 0.8932(2) 0.47099(13) 0.0230(6) Uani 1 1 d .
C24 C 0.0958(2) 1.1142(3) 0.38920(19) 0.0174(7) Uani 1 1 d .
C29 C -0.1217(2) 1.1302(3) 0.46125(18) 0.0166(7) Uani 1 1 d .
O6 O 0.25219(16) 0.5834(2) 0.22415(13) 0.0236(6) Uani 1 1 d .
C3 C 0.1778(2) 0.6122(3) 0.22793(18) 0.0167(7) Uani 1 1 d .
C23 C 0.2955(2) 1.1615(4) 0.2362(2) 0.0263(8) Uani 1 1 d .
H23A H 0.2526 1.1518 0.2694 0.039 Uiso 1 1 calc R
H23B H 0.2852 1.1123 0.1973 0.039 Uiso 1 1 calc R
H23C H 0.2970 1.2405 0.2213 0.039 Uiso 1 1 calc R
C18 C 0.1067(3) 0.9601(5) 0.1436(3) 0.0460(13) Uani 1 1 d .
H18A H 0.1538 0.9663 0.1732 0.069 Uiso 1 1 calc R
H18B H 0.0927 1.0351 0.1261 0.069 Uiso 1 1 calc R
H18C H 0.1189 0.9093 0.1060 0.069 Uiso 1 1 calc R
C17 C 0.0360(2) 0.9128(3) 0.1837(2) 0.0240(8) Uani 1 1 d .
C10 C 0.3870(2) 0.8593(3) 0.16615(18) 0.0149(6) Uani 1 1 d .
C22 C 0.3763(2) 1.1299(3) 0.2683(2) 0.0190(7) Uani 1 1 d .
O9 O 0.26710(16) 0.8784(3) 0.23173(14) 0.0270(6) Uani 1 1 d .
C15 C 0.1655(2) 0.8647(3) 0.47062(18) 0.0170(7) Uani 1 1 d .
C16 C -0.0157(2) 0.8383(3) 0.2837(2) 0.0250(8) Uani 1 1 d .
H16 H -0.0080 0.8136 0.3288 0.030 Uiso 1 1 calc R
O2 O 0.35821(15) 0.3851(2) 0.34635(14) 0.0220(5) Uani 1 1 d .
O1 O 0.37437(17) 0.6427(3) 0.42089(13) 0.0261(6) Uani 1 1 d .
O13 O 0.35994(17) 0.3196(3) 0.45412(15) 0.0306(6) Uani 1 1 d .
C12 C 0.5128(2) 0.8607(3) 0.10071(17) 0.0136(6) Uani 1 1 d .
C13 C 0.4680(2) 0.8646(3) 0.03979(18) 0.0170(7) Uani 1 1 d .
H13 H 0.4950 0.8648 -0.0023 0.020 Uiso 1 1 calc R
C11 C 0.4726(2) 0.8589(3) 0.16423(17) 0.0139(6) Uani 1 1 d .
H11 H 0.5027 0.8573 0.2050 0.017 Uiso 1 1 calc R
C14 C 0.3429(2) 0.8653(3) 0.10509(18) 0.0153(7) Uani 1 1 d .
H14 H 0.2859 0.8674 0.1064 0.018 Uiso 1 1 calc R
C5 C 0.3827(2) 0.6317(3) 0.54178(17) 0.0160(7) Uani 1 1 d .
C7 C 0.5512(2) 0.6302(3) 0.27187(19) 0.0191(7) Uani 1 1 d .
C1 C 0.3950(2) 0.3554(3) 0.4012(2) 0.0182(7) Uani 1 1 d .
C19 C -0.0421(2) 0.9042(3) 0.1522(2) 0.0214(8) Uani 1 1 d .
C4 C 0.3352(2) 0.6281(3) 0.47569(19) 0.0170(7) Uani 1 1 d .
C6 C 0.4780(2) 0.5690(3) 0.1778(2) 0.0226(8) Uani 1 1 d .
H6 H 0.4288 0.5461 0.1577 0.027 Uiso 1 1 calc R
C8 C 0.5536(2) 0.6673(4) 0.3458(2) 0.0265(8) Uani 1 1 d .
H8A H 0.4990 0.6662 0.3643 0.040 Uiso 1 1 calc R
H8B H 0.5755 0.7441 0.3489 0.040 Uiso 1 1 calc R
H8C H 0.5877 0.6153 0.3716 0.040 Uiso 1 1 calc R
C21 C 0.4525(2) 1.0737(3) 0.3620(2) 0.0234(8) Uani 1 1 d .
H21 H 0.4562 1.0558 0.4086 0.028 Uiso 1 1 calc R
C2 C 0.0923(2) 0.3324(3) 0.2451(2) 0.0247(8) Uani 1 1 d .
H2 H 0.1358 0.3056 0.2187 0.030 Uiso 1 1 calc R
C20 C -0.0563(3) 0.9381(5) 0.0792(2) 0.0382(11) Uani 1 1 d .
H20A H -0.1100 0.9134 0.0650 0.057 Uiso 1 1 calc R
H20B H -0.0158 0.9021 0.0505 0.057 Uiso 1 1 calc R
H20C H -0.0522 1.0205 0.0749 0.057 Uiso 1 1 calc R
O2W O 0.2884(2) 0.3990(3) 0.13478(17) 0.0358(7) Uani 1 1 d G
H2WA H 0.2795 0.4567 0.1607 0.054 Uiso 1 1 d G
H2WB H 0.3189 0.4195 0.1015 0.054 Uiso 1 1 d G
O4W O 0.1464(2) 1.2022(3) 0.58066(16) 0.0393(8) Uani 1 1 d .
H4WA H 0.1850 1.1632 0.5988 0.047 Uiso 1 1 d R
H4WB H 0.1665 1.2650 0.5657 0.047 Uiso 1 1 d R
O1W O 0.2330(2) 0.3928(3) 0.5398(2) 0.0588(12) Uani 1 1 d .
H1WA H 0.2328 0.4629 0.5267 0.071 Uiso 1 1 d R
H1WB H 0.2700 0.3575 0.5174 0.071 Uiso 1 1 d R
O3W O 0.3913(3) 0.3871(3) 0.0236(2) 0.0585(12) Uani 1 1 d .
H3WA H 0.4434 0.3918 0.0239 0.070 Uiso 1 1 d R
H3WB H 0.3779 0.3252 0.0029 0.070 Uiso 1 1 d R

loop_
_atom_site_aniso_label
_atom_site_aniso_U_11
_atom_site_aniso_U_22
_atom_site_aniso_U_33
_atom_site_aniso_U_23
_atom_site_aniso_U_13
_atom_site_aniso_U_12
Ag2 0.01578(13) 0.02922(15) 0.01052(13) -0.00070(10) -0.00210(9) 0.00051(10)
Ag5 0.01744(14) 0.03610(16) 0.01427(14) -0.00196(11) 0.00386(10) -0.00039(11)
Ag3 0.01531(13) 0.03003(15) 0.01337(13) 0.00055(11) -0.00007(10) -0.00052(10)
Ag4 0.02136(14) 0.02710(15) 0.01462(14) -0.00059(11) 0.00714(10) -0.00141(10)
Ag6 0.01456(14) 0.03708(17) 0.03854(19) 0.00221(14) 0.00994(13) 0.00092(11)
Ag1 0.01316(14) 0.03527(17) 0.0441(2) -0.00499(14) -0.00596(12) 0.00223(11)
O11 0.0173(13) 0.0304(14) 0.0225(14) -0.0013(11) 0.0056(11) 0.0025(10)
C9 0.0144(16) 0.0184(16) 0.0163(17) -0.0009(14) 0.0046(13) 0.0018(12)
O4 0.0161(13) 0.0370(15) 0.0136(13) 0.0028(11) -0.0036(10) -0.0024(10)
C28 0.0125(15) 0.0223(17) 0.0148(17) -0.0005(13) 0.0007(13) 0.0001(12)
N2 0.0153(14) 0.0229(15) 0.0187(15) 0.0012(12) 0.0026(12) -0.0001(11)
O5 0.0220(13) 0.0325(14) 0.0077(11) -0.0032(10) -0.0019(10) 0.0029(11)
O8 0.0163(12) 0.0402(15) 0.0128(12) -0.0026(11) 0.0014(10) -0.0034(11)
C30 0.0153(16) 0.0225(17) 0.0105(16) -0.0020(13) -0.0024(12) -0.0002(13)
C25 0.0143(16) 0.0178(16) 0.0132(16) 0.0002(13) -0.0008(13) -0.0008(12)
O10 0.0191(13) 0.0330(14) 0.0088(12) -0.0003(10) 0.0008(9) 0.0035(10)
C26 0.0193(17) 0.0185(16) 0.0089(15) 0.0005(13) 0.0032(13) 0.0002(13)
N1 0.0150(15) 0.0239(15) 0.0276(18) 0.0030(13) -0.0011(13) -0.0013(12)
O3 0.065(3) 0.057(2) 0.067(3) 0.004(2) -0.012(2) -0.001(2)
N4 0.0158(15) 0.0252(16) 0.0254(17) -0.0010(13) -0.0022(13) 0.0012(12)
O12 0.0141(12) 0.0426(16) 0.0208(14) -0.0037(12) -0.0010(10) -0.0006(11)
N5 0.0172(15) 0.0209(15) 0.0224(16) -0.0022(12) 0.0063(12) -0.0014(11)
C27 0.0152(16) 0.0179(16) 0.0132(16) 0.0018(13) -0.0023(13) 0.0004(12)
O7 0.0158(13) 0.0397(15) 0.0134(13) -0.0020(11) 0.0024(10) -0.0042(11)
C24 0.0146(16) 0.0189(16) 0.0188(18) 0.0012(14) 0.0026(13) 0.0011(12)
C29 0.0175(17) 0.0217(17) 0.0105(16) -0.0006(13) 0.0027(13) 0.0000(13)
O6 0.0168(13) 0.0377(15) 0.0162(13) -0.0075(11) -0.0062(10) 0.0060(11)
C3 0.0181(17) 0.0186(16) 0.0135(16) -0.0015(13) -0.0017(13) 0.0004(13)
C23 0.0148(17) 0.034(2) 0.030(2) 0.0065(17) 0.0029(15) 0.0030(15)
C18 0.019(2) 0.075(4) 0.044(3) 0.030(3) -0.0026(19) -0.006(2)
C17 0.0153(17) 0.0281(19) 0.029(2) 0.0027(16) 0.0023(15) 0.0014(14)
C10 0.0153(16) 0.0169(15) 0.0124(16) -0.0014(13) 0.0022(12) 0.0007(12)
C22 0.0154(17) 0.0169(16) 0.0245(19) -0.0022(14) 0.0031(14) -0.0014(13)
O9 0.0142(13) 0.0503(17) 0.0166(13) 0.0045(12) 0.0042(10) 0.0068(12)
C15 0.0134(16) 0.0250(17) 0.0125(16) 0.0032(14) 0.0028(13) 0.0016(13)
C16 0.0241(19) 0.0280(19) 0.023(2) -0.0017(16) 0.0018(15) -0.0010(15)
O2 0.0134(12) 0.0280(13) 0.0246(14) 0.0030(11) -0.0037(10) 0.0011(10)
O1 0.0196(13) 0.0474(17) 0.0112(12) -0.0008(12) 0.0006(10) -0.0042(12)
O13 0.0176(13) 0.0488(17) 0.0254(15) 0.0064(13) 0.0087(11) 0.0006(12)
C12 0.0114(15) 0.0166(15) 0.0127(16) 0.0002(13) 0.0012(12) -0.0002(12)
C13 0.0175(17) 0.0219(17) 0.0115(16) 0.0017(13) 0.0027(13) 0.0015(13)
C11 0.0149(16) 0.0158(15) 0.0109(15) -0.0012(13) -0.0017(12) 0.0019(12)
C14 0.0124(15) 0.0212(16) 0.0125(16) -0.0007(13) 0.0012(12) 0.0002(12)
C5 0.0160(16) 0.0228(17) 0.0092(16) 0.0001(13) -0.0005(12) -0.0004(13)
C7 0.0204(18) 0.0161(16) 0.0210(19) 0.0020(14) 0.0033(14) 0.0009(13)
C1 0.0121(16) 0.0188(16) 0.0237(19) -0.0038(14) 0.0008(13) 0.0001(12)
C19 0.0157(17) 0.0254(18) 0.0231(19) -0.0003(15) -0.0032(14) 0.0025(14)
C4 0.0156(16) 0.0211(17) 0.0143(17) 0.0001(13) -0.0002(13) -0.0006(13)
C6 0.0169(17) 0.032(2) 0.0193(18) -0.0004(16) -0.0006(14) -0.0005(15)
C8 0.0210(19) 0.035(2) 0.023(2) -0.0068(17) 0.0050(15) -0.0025(16)
C21 0.0206(18) 0.032(2) 0.0178(18) 0.0000(16) 0.0016(14) -0.0031(15)
C2 0.0182(18) 0.031(2) 0.025(2) -0.0024(16) 0.0017(15) 0.0026(15)
C20 0.024(2) 0.059(3) 0.031(2) 0.014(2) -0.0053(18) 0.005(2)
O2W 0.0431(19) 0.0355(16) 0.0288(17) -0.0033(13) 0.0068(14) 0.0117(14)
O4W 0.0440(19) 0.0438(18) 0.0302(17) 0.0068(14) 0.0026(14) -0.0072(15)
O1W 0.054(2) 0.0322(17) 0.091(3) 0.0032(19) 0.047(2) -0.0001(16)
O3W 0.082(3) 0.0400(19) 0.053(2) -0.0082(17) 0.033(2) -0.0188(19)

loop_
_atom_type_symbol
_atom_type_description
_atom_type_scat_dispersion_real
_atom_type_scat_dispersion_imag
_atom_type_scat_source
C C 0.0033 0.0016 'International Tables Vol C Tables 4.2.6.8 and 6.1.1.4'
H H 0.0000 0.0000 'International Tables Vol C Tables 4.2.6.8 and 6.1.1.4'
N N 0.0061 0.0033 'International Tables Vol C Tables 4.2.6.8 and 6.1.1.4'
Ag Ag -0.8971 1.1015 'International Tables Vol C Tables 4.2.6.8 and 6.1.1.4'
O O 0.0106 0.0060 'International Tables Vol C Tables 4.2.6.8 and 6.1.1.4'

loop_
_geom_angle_atom_site_label_1
_geom_angle_atom_site_label_2
_geom_angle_atom_site_label_3
_geom_angle
_geom_angle_site_symmetry_1
_geom_angle_site_symmetry_3
Ag3 Ag2 Ag5 93.609(12) . .
Ag3 Ag2 Ag4 66.748(16) . .
Ag3 Ag2 Ag1 68.405(10) . .
Ag4 Ag2 Ag5 53.151(18) . .
Ag4 Ag2 Ag1 132.797(18) . .
Ag1 Ag2 Ag5 144.154(18) . .
O4 Ag2 Ag5 122.80(7) . .
O4 Ag2 Ag3 93.68(7) . .
O4 Ag2 Ag4 78.82(7) . .
O4 Ag2 Ag1 90.16(7) . .
O5 Ag2 Ag5 64.82(7) . .
O5 Ag2 Ag3 88.32(7) . .
O5 Ag2 Ag4 109.15(7) . .
O5 Ag2 Ag1 83.26(7) . .
O5 Ag2 O4 171.89(10) . .
Ag4 Ag5 Ag2 62.545(10) . .
O11 Ag5 Ag2 147.13(6) . .
O11 Ag5 Ag4 108.80(7) . .
O8 Ag5 Ag2 55.59(7) . .
O8 Ag5 Ag4 78.61(7) . .
O8 Ag5 O11 92.17(9) . .
O8 Ag5 N4 100.08(11) . .
N4 Ag5 Ag2 107.63(8) . .
N4 Ag5 Ag4 169.06(8) . .
N4 Ag5 O11 82.05(10) . .
O9 Ag5 Ag2 97.94(8) . .
O9 Ag5 Ag4 75.28(7) . .
O9 Ag5 O11 110.76(10) . .
O9 Ag5 O8 149.59(10) . .
O9 Ag5 N4 102.59(11) . .
Ag2 Ag3 Ag4 60.139(10) . .
N2 Ag3 Ag2 172.32(7) . .
N2 Ag3 Ag4 112.61(8) . .
O6 Ag3 Ag2 74.14(7) . .
O6 Ag3 Ag4 105.80(7) . .
O6 Ag3 N2 106.98(10) . .
O6 Ag3 O1 140.65(9) . .
O1 Ag3 Ag2 66.60(7) . .
O1 Ag3 Ag4 51.84(7) . .
O1 Ag3 N2 111.60(11) . .
Ag2 Ag4 Ag3 53.113(17) . .
Ag5 Ag4 Ag2 64.304(16) . .
Ag5 Ag4 Ag3 91.922(13) . .
Ag5 Ag4 Ag6 70.304(12) . .
Ag6 Ag4 Ag2 124.81(2) . .
Ag6 Ag4 Ag3 157.180(15) . .
O10 Ag4 Ag2 100.78(7) . .
O10 Ag4 Ag5 88.60(7) . .
O10 Ag4 Ag3 55.82(7) . .
O10 Ag4 Ag6 107.94(7) . .
O10 Ag4 O3 110.32(13) . .
O10 Ag4 O7 166.50(10) . .
O3 Ag4 Ag2 124.39(10) . .
O3 Ag4 Ag5 155.06(11) . .
O3 Ag4 Ag3 111.98(10) . .
O3 Ag4 Ag6 87.98(10) . .
O7 Ag4 Ag2 79.90(7) . .
O7 Ag4 Ag5 79.51(7) . .
O7 Ag4 Ag3 130.31(7) . .
O7 Ag4 Ag6 62.09(7) . .
O7 Ag4 O3 79.50(13) . .
Ag4 Ag6 Ag1 154.001(17) . 1_565
O12 Ag6 Ag4 115.95(7) . .
O12 Ag6 Ag1 79.55(7) . 1_565
N5 Ag6 Ag4 72.34(8) . .
N5 Ag6 Ag1 87.95(8) . 1_565
N5 Ag6 O12 163.79(11) . .
Ag2 Ag1 Ag6 148.299(19) . 1_545
N1 Ag1 Ag2 87.89(9) . .
N1 Ag1 Ag6 104.28(8) . 1_545
O2 Ag1 Ag2 93.60(7) . .
O2 Ag1 Ag6 83.43(7) . 1_545
O2 Ag1 N1 162.41(12) . .
C24 O11 Ag5 115.4(2) . .
O10 C9 C10 117.5(3) . .
O10 C9 O9 126.4(3) . .
O9 C9 C10 116.1(3) . .
C4 O4 Ag2 110.8(2) . .
C27 C28 C29 120.3(3) . .
C7 N2 Ag3 124.3(2) . .
C7 N2 C6 117.3(3) . .
C6 N2 Ag3 118.2(2) . .
C3 O5 Ag2 120.5(2) . .
C15 O8 Ag5 117.0(2) . .
C25 C30 C29 120.4(3) . .
C30 C25 C26 119.2(3) . .
C30 C25 C24 122.6(3) . .
C26 C25 C24 118.2(3) . .
C9 O10 Ag4 116.9(2) . .
C25 C26 C27 120.8(3) . .
C19 N1 Ag1 123.7(3) 2_545 .
C2 N1 Ag1 117.3(3) . .
C2 N1 C19 118.5(3) . 2_545
C17 N4 Ag5 127.8(3) . .
C17 N4 C16 118.2(3) . .
C16 N4 Ag5 113.9(3) . .
C24 O12 Ag6 101.5(2) . .
C22 N5 Ag6 121.7(2) . .
C21 N5 Ag6 120.2(3) . .
C21 N5 C22 118.0(3) . .
C28 C27 C26 119.5(3) . .
C28 C27 C3 120.5(3) . 2
C26 C27 C3 120.0(3) . 2
C15 O7 Ag4 122.0(2) . .
O11 C24 C25 118.4(3) . .
O11 C24 O12 123.1(3) . .
O12 C24 C25 118.5(3) . .
C28 C29 C30 119.9(3) . .
C28 C29 C15 119.2(3) . 3_576
C30 C29 C15 120.9(3) . 3_576
C3 O6 Ag3 129.7(2) . .
O5 C3 C27 116.1(3) . 2_545
O6 C3 O5 125.6(3) . .
O6 C3 C27 118.4(3) . 2_545
N4 C17 C18 118.9(4) . .
N4 C17 C19 121.4(4) . .
C19 C17 C18 119.7(4) . .
C11 C10 C9 120.4(3) . .
C14 C10 C9 120.0(3) . .
C14 C10 C11 119.6(3) . .
N5 C22 C23 119.6(3) . .
N5 C22 C7 120.1(3) . 2_655
C7 C22 C23 120.2(3) 2_655 .
C9 O9 Ag5 132.3(2) . .
O8 C15 C29 117.8(3) . 3_576
O7 C15 O8 125.8(3) . .
O7 C15 C29 116.4(3) . 3_576
N4 C16 C2 121.3(4) . 2
C1 O2 Ag1 117.3(2) . .
C4 O1 Ag3 136.4(2) . .
C13 C12 C11 120.3(3) . .
C13 C12 C1 120.2(3) . 2_655
C11 C12 C1 119.5(3) . 2_655
C12 C13 C5 120.0(3) . 4_575
C10 C11 C12 119.7(3) . .
C10 C14 C5 120.9(3) . 4_575
C13 C5 C14 119.5(3) 4_576 4_576
C13 C5 C4 119.4(3) 4_576 .
C14 C5 C4 121.1(3) 4_576 .
N2 C7 C22 121.1(3) . 2_645
N2 C7 C8 118.3(3) . .
C22 C7 C8 120.5(3) 2_645 .
O2 C1 C12 116.0(3) . 2_645
O13 C1 O2 124.4(3) . .
O13 C1 C12 119.6(3) . 2_645
N1 C19 C17 119.2(4) 2 .
N1 C19 C20 118.8(3) 2 .
C17 C19 C20 121.9(4) . .
O4 C4 C5 118.1(3) . .
O1 C4 O4 124.4(3) . .
O1 C4 C5 117.4(3) . .
N2 C6 C21 121.7(4) . 2_645
N5 C21 C6 121.6(4) . 2_655
N1 C2 C16 121.3(4) . 2_545

loop_
_geom_bond_atom_site_label_1
_geom_bond_atom_site_label_2
_geom_bond_distance
_geom_bond_site_symmetry_2
Ag2 Ag5 3.2128(11) .
Ag2 Ag3 2.9179(5) .
Ag2 Ag4 3.1638(8) .
Ag2 Ag1 3.1823(12) .
Ag2 O4 2.153(3) .
Ag2 O5 2.126(3) .
Ag5 Ag4 2.8531(5) .
Ag5 O11 2.524(3) .
Ag5 O8 2.293(3) .
Ag5 N4 2.375(3) .
Ag5 O9 2.212(3) .
Ag3 Ag4 3.3519(10) .
Ag3 N2 2.341(3) .
Ag3 O6 2.300(3) .
Ag3 O1 2.326(3) .
Ag4 Ag6 3.0846(11) .
Ag4 O10 2.181(2) .
Ag4 O3 2.528(5) .
Ag4 O7 2.187(3) .
Ag6 Ag1 3.3326(12) 1_565
Ag6 O12 2.262(3) .
Ag6 N5 2.248(3) .
Ag1 Ag6 3.3326(12) 1_545
Ag1 N1 2.125(3) .
Ag1 O2 2.102(3) .
O11 C24 1.255(4) .
C9 O10 1.256(4) .
C9 C10 1.504(5) .
C9 O9 1.259(4) .
O4 C4 1.272(4) .
C28 C27 1.388(5) .
C28 C29 1.394(5) .
N2 C7 1.334(5) .
N2 C6 1.348(5) .
O5 C3 1.267(4) .
O8 C15 1.263(4) .
C30 C25 1.389(5) .
C30 C29 1.398(5) .
C25 C26 1.397(5) .
C25 C24 1.511(5) .
C26 C27 1.398(5) .
N1 C19 1.346(5) 2_545
N1 C2 1.345(5) .
N4 C17 1.325(5) .
N4 C16 1.341(5) .
O12 C24 1.275(5) .
N5 C22 1.340(5) .
N5 C21 1.337(5) .
C27 C3 1.498(5) 2
O7 C15 1.262(4) .
C29 C15 1.506(5) 3_576
O6 C3 1.260(4) .
C3 C27 1.498(5) 2_545
C23 C22 1.500(5) .
C18 C17 1.497(5) .
C17 C19 1.414(5) .
C10 C11 1.395(5) .
C10 C14 1.387(5) .
C22 C7 1.420(5) 2_655
C15 C29 1.506(5) 3_576
C16 C2 1.367(6) 2
O2 C1 1.267(5) .
O1 C4 1.254(4) .
O13 C1 1.249(5) .
C12 C13 1.389(5) .
C12 C11 1.399(5) .
C12 C1 1.506(5) 2_655
C13 C5 1.393(5) 4_575
C14 C5 1.393(5) 4_575
C5 C13 1.393(5) 4_576
C5 C14 1.393(5) 4_576
C5 C4 1.497(5) .
C7 C22 1.420(5) 2_645
C7 C8 1.499(5) .
C1 C12 1.506(5) 2_645
C19 N1 1.346(5) 2
C19 C20 1.488(6) .
C6 C21 1.375(5) 2_645
C21 C6 1.375(5) 2_655
C2 C16 1.367(6) 2_545
